data_2000624
loop_
_publ_author_name
'Gilardi, R.'
'George, C.'
'Flippen-Anderson, J. L.'

_publ_section_title
;
 Structure of 1,1,3,3-tetranitrocyclobutane
;
_journal_issue 9
_journal_name_full 'Acta Crystallographica Section C'
_journal_page_first 1680
_journal_page_last 1681
_journal_paper_doi 10.1107/S0108270192000702
_journal_volume 48
_journal_year 1992
_chemical_formula_sum 'C4 H4 N4 O8'
_chemical_formula_weight 236.1
_space_group_IT_number 2
_space_group_name_Hall '-P 1'
_space_group_name_H-M_alt 'P -1'
_symmetry_cell_setting triclinic
_symmetry_space_group_name_Hall '-P 1'
_symmetry_space_group_name_H-M 'P -1'
_cell_angle_alpha 85.880(10)
_cell_angle_beta 84.620(10)
_cell_angle_gamma 85.130(10)
_cell_formula_units_Z 2
_cell_length_a 6.3010(10)
_cell_length_b 7.8580(10)
_cell_length_c 8.7360(10)
_cell_volume 428.20(10)
_diffrn_radiation_type Cu
_diffrn_radiation_wavelength 1.54184
_exptl_absorpt_coefficient_mu 1.56
_exptl_crystal_density_diffrn 1.831
_exptl_crystal_F_000 240
_cod_data_source_file hh0587.cif
_cod_data_source_block hh0587a
_cod_database_code 2000624

loop_
_space_group_symop_id
_space_group_symop_operation_xyz
1 x,y,z
2 -x,-y,-z

loop_
_atom_site_label
_atom_site_fract_x
_atom_site_fract_y
_atom_site_fract_z
_atom_site_U_iso_or_equiv
C(1) -.0511(8) -.0170(8) .1225(8) .0270(10)
N(1) .0672(4) -.0992(3) .2488(3) .0400(10)
O(1) .1752(6) -.0129(5) .3126(4) .0680(10)
O(2) .0490(5) -.2511(4) .2782(3) .0600(10)
N(2) -.2694(4) .0473(3) .1912(4) .0410(10)
O(3) -.3919(4) .1123(3) .0996(4) .0680(10)
O(4) -.3080(16) .0335(18) .3316(12) .064(2)
C(2) .0615(7) .1225(4) .0187(3) .0340(10)
C(1') -.5234(8) -.5095(9) .3838(8) .029(2)
N(1') -.3853(4) -.4435(3) .2418(3) .0360(10)
O(1') -.2455(16) -.5421(17) .1925(12) .055(2)
O(2') -.4260(5) -.2988(4) .1923(3) .0550(10)
N(2') -.7089(4) -.5808(3) .3179(3) .0390(10)
O(3') -.8378(5) -.6373(3) .4167(4) .0680(10)
O(4') -.7164(5) -.5803(5) .1823(4) .0600(10)
C(2') -.4082(8) -.6258(4) .4988(3) .0360(10)
H(2A) .006(8) .218(7) -.003(5) ?
H(2B) .215(9) .142(5) .042(4) ?
H(2'A) -.442(7) -.739(6) .512(5) ?
H(2'B) -.248(7) -.638(4) .476(4) ?

loop_
_geom_bond_atom_site_label_1
_geom_bond_atom_site_label_2
_geom_bond_distance
C(1) N(1) 1.470(7)
C(1) C(2) 1.547(7)
N(1) O(1) 1.200(5)
N(2) O(3) 1.219(4)
C(1') N(1') 1.532(7)
C(1') C(2') 1.505(7)
N(1') O(1') 1.193(11)
N(2') O(3') 1.215(4)
C(1) N(2) 1.510(6)
C(1) C(2a) 1.545(8)
N(1) O(2) 1.215(4)
N(2) O(4) 1.227(11)
C(1') N(2') 1.515(7)
C(1') C(2'a) 1.538(8)
N(1') O(2') 1.203(4)
N(2') O(4') 1.190(4)
